data_1556100
loop_
_publ_author_name
'Dawid, M.'
'Mlosto\~n, G'
'Warkentin, J.'

_publ_section_title
;
 The first 2,2-dialkoxythiirane.
;
_journal_issue 16
_journal_name_full 'Organic letters'
_journal_page_first 2455
_journal_page_last 2456
_journal_paper_doi 10.1021/ol016108g
_journal_volume 3
_journal_year 2001
_chemical_formula_sum 'C13 H20 O2 S'
_chemical_formula_weight 240.35
_space_group_IT_number 2
_space_group_name_Hall '-P 1'
_space_group_name_H-M_alt 'P -1'
_symmetry_cell_setting triclinic
_symmetry_space_group_name_H-M 'P -1'
_atom_sites_solution_hydrogens geom
_atom_sites_solution_primary direct
_atom_sites_solution_secondary difmap
_audit_creation_method SHELXL-97
_cell_angle_alpha 95.938(5)
_cell_angle_beta 100.417(6)
_cell_angle_gamma 108.570(3)
_cell_formula_units_Z 6
_cell_length_a 10.016(3)
_cell_length_b 11.499(3)
_cell_length_c 17.530(4)
_cell_measurement_temperature 173(2)
_cell_volume 1854.0(9)
_computing_cell_refinement 'Bruker SMART'
_computing_data_collection 'Bruker SMART'
_computing_data_reduction 'Bruker SAINT'
_computing_molecular_graphics 'Bruker SHELXTL'
_computing_publication_material 'Bruker SHELXTL'
_computing_structure_refinement 'SHELXL-97 (Sheldrick, 1997)'
_computing_structure_solution 'SHELXS-97 (Sheldrick, 1990)'
_diffrn_ambient_temperature 173(2)
_diffrn_measured_fraction_theta_full 0.965
_diffrn_measured_fraction_theta_max 0.965
_diffrn_measurement_device_type 'CCD area detector'
_diffrn_measurement_method 'phi and omega scans'
_diffrn_radiation_monochromator graphite
_diffrn_radiation_source 'rotating anode'
_diffrn_radiation_type MoK\a
_diffrn_radiation_wavelength 0.71073
_diffrn_reflns_av_R_equivalents 0.0192
_diffrn_reflns_av_sigmaI/netI 0.0285
_diffrn_reflns_limit_h_max 13
_diffrn_reflns_limit_h_min -12
_diffrn_reflns_limit_k_max 14
_diffrn_reflns_limit_k_min -14
_diffrn_reflns_limit_l_max 22
_diffrn_reflns_limit_l_min -22
_diffrn_reflns_number 17302
_diffrn_reflns_theta_full 27.53
_diffrn_reflns_theta_max 27.53
_diffrn_reflns_theta_min 1.90
_exptl_absorpt_coefficient_mu 0.246
_exptl_absorpt_correction_T_max 1.000
_exptl_absorpt_correction_T_min 0.889
_exptl_absorpt_correction_type empirical
_exptl_absorpt_process_details SADABS
_exptl_crystal_colour colourl
_exptl_crystal_density_diffrn 1.292
_exptl_crystal_density_method 'not measured'
_exptl_crystal_description prism
_exptl_crystal_F_000 780
_exptl_crystal_size_max 0.42
_exptl_crystal_size_mid 0.32
_exptl_crystal_size_min 0.12
_refine_diff_density_max 0.562
_refine_diff_density_min -0.367
_refine_diff_density_rms 0.047
_refine_ls_extinction_coef 0.0003(6)
_refine_ls_extinction_expression Fc^*^=kFc[1+0.001xFc^2^\l^3^/sin(2\q)]^-1/4^
_refine_ls_extinction_method SHELXL
_refine_ls_goodness_of_fit_ref 1.026
_refine_ls_hydrogen_treatment riding
_refine_ls_matrix_type full
_refine_ls_number_parameters 434
_refine_ls_number_reflns 8238
_refine_ls_number_restraints 0
_refine_ls_restrained_S_all 1.026
_refine_ls_R_factor_all 0.0524
_refine_ls_R_factor_gt 0.0404
_refine_ls_shift/su_max 0.001
_refine_ls_shift/su_mean 0.000
_refine_ls_structure_factor_coef Fsqd
_refine_ls_weighting_details 'calc w=1/[\s^2^(Fo^2^)+(0.0521P)^2^+0.8192P] where P=(Fo^2^+2Fc^2^)/3'
_refine_ls_weighting_scheme calc
_refine_ls_wR_factor_gt 0.1039
_refine_ls_wR_factor_ref 0.1113
_reflns_number_gt 6739
_reflns_number_total 8238
_reflns_threshold_expression >2sigma(I)
_cod_data_source_file ol016108g_s1.cif
_cod_data_source_block go5
_cod_depositor_comments
;
The following automatic conversions were performed:

data item '_symmetry_cell_setting' value 'Triclinic' was changed to
'triclinic' in accordance with the
/home/saulius/struct/COD-crude-data/automatic-downloads/DataCite-retrospective/ACS/depositions/lib/dictionaries/cif_core.dic
dictionary named 'cif_core.dic' version 2.4.2 last updated on
2011-04-26.

Automatic conversion script
Id: cif_fix_values 6909 2019-04-08 15:41:33Z antanas 
;
_cod_original_cell_volume 1854.1(8)
_cod_original_sg_symbol_H-M P-1
_cod_database_code 1556100

loop_
_symmetry_equiv_pos_as_xyz
'x, y, z'
'-x, -y, -z'

loop_
_atom_site_label
_atom_site_type_symbol
_atom_site_fract_x
_atom_site_fract_y
_atom_site_fract_z
_atom_site_U_iso_or_equiv
_atom_site_adp_type
_atom_site_occupancy
_atom_site_symmetry_multiplicity
_atom_site_calc_flag
_atom_site_refinement_flags
S1 S 0.66099(5) 0.24001(4) 0.32362(2) 0.03116(11) Uani 1 1 d .
C2 C 0.55020(18) 0.07974(14) 0.33106(9) 0.0269(3) Uani 1 1 d .
C3 C 0.70012(17) 0.09250(13) 0.32834(8) 0.0225(3) Uani 1 1 d .
C4 C 0.80477(17) 0.09086(14) 0.40261(8) 0.0241(3) Uani 1 1 d .
H4A H 0.7822 0.1299 0.4500 0.029 Uiso 1 1 calc R
C5 C 0.78778(18) -0.04582(15) 0.40728(9) 0.0272(3) Uani 1 1 d .
H5A H 0.8538 -0.0499 0.4555 0.033 Uiso 1 1 calc R
H5B H 0.6874 -0.0924 0.4101 0.033 Uiso 1 1 calc R
C6 C 0.82275(17) -0.10509(15) 0.33480(9) 0.0264(3) Uani 1 1 d .
H6A H 0.8130 -0.1935 0.3385 0.032 Uiso 1 1 calc R
C7 C 0.71501(18) -0.10143(14) 0.26120(9) 0.0270(3) Uani 1 1 d .
H7A H 0.6150 -0.1475 0.2649 0.032 Uiso 1 1 calc R
H7B H 0.7336 -0.1421 0.2136 0.032 Uiso 1 1 calc R
C8 C 0.73157(18) 0.03481(14) 0.25458(8) 0.0249(3) Uani 1 1 d .
H8A H 0.6620 0.0378 0.2068 0.030 Uiso 1 1 calc R
C9 C 0.88700(19) 0.10643(16) 0.24998(9) 0.0310(4) Uani 1 1 d .
H9A H 0.8975 0.1938 0.2454 0.037 Uiso 1 1 calc R
H9B H 0.9089 0.0683 0.2027 0.037 Uiso 1 1 calc R
C10 C 0.99361(18) 0.10345(16) 0.32403(10) 0.0302(4) Uani 1 1 d .
H10A H 1.0947 0.1506 0.3208 0.036 Uiso 1 1 calc R
C11 C 0.97799(18) -0.03214(16) 0.32990(10) 0.0313(4) Uani 1 1 d .
H11A H 1.0470 -0.0348 0.3773 0.038 Uiso 1 1 calc R
H11B H 1.0008 -0.0709 0.2831 0.038 Uiso 1 1 calc R
C12 C 0.95954(17) 0.16291(15) 0.39702(9) 0.0289(3) Uani 1 1 d .
H12A H 0.9699 0.2507 0.3937 0.035 Uiso 1 1 calc R
H12B H 1.0287 0.1620 0.4449 0.035 Uiso 1 1 calc R
O13 O 0.51523(13) 0.06125(12) 0.40232(7) 0.0356(3) Uani 1 1 d .
C14 C 0.4078(2) 0.1085(2) 0.42158(11) 0.0420(5) Uani 1 1 d .
H14A H 0.3914 0.0901 0.4731 0.063 Uiso 1 1 calc R
H14B H 0.3175 0.0691 0.3815 0.063 Uiso 1 1 calc R
H14C H 0.4408 0.1988 0.4233 0.063 Uiso 1 1 calc R
O15 O 0.44211(13) 0.01084(11) 0.26650(8) 0.0391(3) Uani 1 1 d .
C16 C 0.3477(2) 0.06641(19) 0.22705(11) 0.0404(4) Uani 1 1 d .
H16A H 0.2773 0.0054 0.1831 0.061 Uiso 1 1 calc R
H16B H 0.4041 0.1382 0.2069 0.061 Uiso 1 1 calc R
H16C H 0.2967 0.0940 0.2640 0.061 Uiso 1 1 calc R
S1A S 0.13886(5) 0.91657(4) -0.00567(2) 0.03115(11) Uani 1 1 d .
C2A C 0.02364(19) 0.75253(15) -0.01438(10) 0.0309(4) Uani 1 1 d .
C3A C 0.17633(17) 0.76720(13) -0.00873(8) 0.0220(3) Uani 1 1 d .
C4A C 0.26637(18) 0.75285(15) 0.06687(8) 0.0263(3) Uani 1 1 d .
H4B H 0.2319 0.7810 0.1131 0.032 Uiso 1 1 calc R
C5A C 0.2504(2) 0.61481(16) 0.06247(10) 0.0312(4) Uani 1 1 d .
H5C H 0.3073 0.6029 0.1116 0.037 Uiso 1 1 calc R
H5D H 0.1477 0.5639 0.0570 0.037 Uiso 1 1 calc R
C6A C 0.30416(18) 0.57258(15) -0.00811(9) 0.0278(3) Uani 1 1 d .
H6B H 0.2950 0.4830 -0.0104 0.033 Uiso 1 1 calc R
C7A C 0.2105(2) 0.58811(16) -0.08319(10) 0.0330(4) Uani 1 1 d .
H7C H 0.1080 0.5373 -0.0877 0.040 Uiso 1 1 calc R
H7D H 0.2412 0.5585 -0.1299 0.040 Uiso 1 1 calc R
C8A C 0.22570(19) 0.72560(16) -0.08060(9) 0.0299(4) Uani 1 1 d .
H8B H 0.1648 0.7360 -0.1295 0.036 Uiso 1 1 calc R
C9A C 0.3839(2) 0.80446(19) -0.07254(12) 0.0446(5) Uani 1 1 d .
H9C H 0.3934 0.8931 -0.0707 0.054 Uiso 1 1 calc R
H9D H 0.4179 0.7780 -0.1188 0.054 Uiso 1 1 calc R
C10A C 0.4768(2) 0.78938(18) 0.00280(12) 0.0408(4) Uani 1 1 d .
H10B H 0.5803 0.8412 0.0078 0.049 Uiso 1 1 calc R
C11A C 0.46222(19) 0.65195(17) -0.00064(11) 0.0346(4) Uani 1 1 d .
H11C H 0.4966 0.6241 -0.0464 0.042 Uiso 1 1 calc R
H11D H 0.5227 0.6418 0.0477 0.042 Uiso 1 1 calc R
C12A C 0.4241(2) 0.83135(17) 0.07390(11) 0.0397(4) Uani 1 1 d .
H12C H 0.4843 0.8225 0.1229 0.048 Uiso 1 1 calc R
H12D H 0.4339 0.9202 0.0768 0.048 Uiso 1 1 calc R
O13A O -0.03513(16) 0.71582(13) 0.04810(9) 0.0482(4) Uani 1 1 d .
C14A C -0.0943(3) 0.7909(2) 0.08968(13) 0.0516(5) Uani 1 1 d .
H14F H -0.1299 0.7505 0.1322 0.077 Uiso 1 1 calc R
H14E H -0.1745 0.8022 0.0537 0.077 Uiso 1 1 calc R
H14D H -0.0196 0.8722 0.1121 0.077 Uiso 1 1 calc R
O15A O -0.06798(15) 0.69665(12) -0.08677(9) 0.0497(4) Uani 1 1 d .
C16A C -0.1846(2) 0.7387(2) -0.10951(12) 0.0472(5) Uani 1 1 d .
H16F H -0.2427 0.6919 -0.1613 0.071 Uiso 1 1 calc R
H16E H -0.1473 0.8276 -0.1123 0.071 Uiso 1 1 calc R
H16D H -0.2450 0.7257 -0.0708 0.071 Uiso 1 1 calc R
S1B S 0.35791(5) 0.40752(4) 0.34597(2) 0.03043(11) Uani 1 1 d .
C2B C 0.45301(17) 0.56150(14) 0.32289(9) 0.0239(3) Uani 1 1 d .
C3B C 0.31066(16) 0.55110(13) 0.33841(8) 0.0209(3) Uani 1 1 d .
C4B C 0.30423(17) 0.62184(14) 0.41499(8) 0.0236(3) Uani 1 1 d .
H4C H 0.3869 0.6258 0.4580 0.028 Uiso 1 1 calc R
C5B C 0.31465(18) 0.75415(14) 0.40099(9) 0.0271(3) Uani 1 1 d .
H5F H 0.3128 0.8042 0.4500 0.032 Uiso 1 1 calc R
H5E H 0.4070 0.7953 0.3862 0.032 Uiso 1 1 calc R
C6B C 0.18724(18) 0.74741(15) 0.33488(10) 0.0284(3) Uani 1 1 d .
H6C H 0.1934 0.8336 0.3268 0.034 Uiso 1 1 calc R
C7B C 0.19601(18) 0.67422(15) 0.25907(9) 0.0273(3) Uani 1 1 d .
H7F H 0.2885 0.7165 0.2448 0.033 Uiso 1 1 calc R
H7E H 0.1159 0.6708 0.2155 0.033 Uiso 1 1 calc R
C8B C 0.18578(17) 0.54141(14) 0.27121(8) 0.0248(3) Uani 1 1 d .
H8C H 0.1917 0.4929 0.2220 0.030 Uiso 1 1 calc R
C9B C 0.04327(18) 0.47633(16) 0.29447(10) 0.0310(4) Uani 1 1 d .
H9F H 0.0376 0.3912 0.3028 0.037 Uiso 1 1 calc R
H9E H -0.0393 0.4693 0.2514 0.037 Uiso 1 1 calc R
C10B C 0.03405(18) 0.55040(17) 0.37023(10) 0.0318(4) Uani 1 1 d .
H10C H -0.0597 0.5080 0.3844 0.038 Uiso 1 1 calc R
C11B C 0.04408(19) 0.68230(17) 0.35713(11) 0.0340(4) Uani 1 1 d .
H11F H 0.0382 0.7305 0.4058 0.041 Uiso 1 1 calc R
H11E H -0.0378 0.6782 0.3145 0.041 Uiso 1 1 calc R
C12B C 0.16036(18) 0.55709(16) 0.43688(9) 0.0304(4) Uani 1 1 d .
H12F H 0.1553 0.6041 0.4863 0.036 Uiso 1 1 calc R
H12E H 0.1538 0.4720 0.4456 0.036 Uiso 1 1 calc R
O13B O 0.57650(12) 0.64119(11) 0.37598(7) 0.0303(3) Uani 1 1 d .
C14B C 0.6660(2) 0.59080(19) 0.42531(11) 0.0405(4) Uani 1 1 d .
H14I H 0.7478 0.6589 0.4595 0.061 Uiso 1 1 calc R
H14H H 0.7021 0.5388 0.3925 0.061 Uiso 1 1 calc R
H14G H 0.6094 0.5401 0.4578 0.061 Uiso 1 1 calc R
O15B O 0.46432(13) 0.56664(11) 0.24602(6) 0.0313(3) Uani 1 1 d .
C16B C 0.5758(2) 0.5268(2) 0.22472(11) 0.0431(5) Uani 1 1 d .
H16I H 0.5771 0.5337 0.1696 0.065 Uiso 1 1 calc R
H16H H 0.5574 0.4400 0.2315 0.065 Uiso 1 1 calc R
H16G H 0.6695 0.5794 0.2585 0.065 Uiso 1 1 calc R

loop_
_atom_site_aniso_label
_atom_site_aniso_U_11
_atom_site_aniso_U_22
_atom_site_aniso_U_33
_atom_site_aniso_U_23
_atom_site_aniso_U_13
_atom_site_aniso_U_12
S1 0.0348(2) 0.0204(2) 0.0371(2) 0.00296(16) 0.00203(18) 0.01194(17)
C2 0.0267(8) 0.0203(7) 0.0325(8) 0.0022(6) 0.0014(6) 0.0101(6)
C3 0.0249(8) 0.0185(7) 0.0231(7) 0.0027(6) 0.0012(6) 0.0085(6)
C4 0.0248(8) 0.0272(8) 0.0189(6) 0.0018(6) 0.0024(6) 0.0090(6)
C5 0.0256(8) 0.0315(8) 0.0263(7) 0.0118(6) 0.0048(6) 0.0105(7)
C6 0.0244(8) 0.0232(8) 0.0330(8) 0.0074(6) 0.0052(6) 0.0102(6)
C7 0.0269(8) 0.0224(8) 0.0283(7) -0.0023(6) 0.0011(6) 0.0087(6)
C8 0.0300(8) 0.0239(8) 0.0191(6) 0.0016(6) 0.0003(6) 0.0106(6)
C9 0.0390(10) 0.0291(8) 0.0266(7) 0.0084(6) 0.0126(7) 0.0101(7)
C10 0.0216(8) 0.0308(9) 0.0364(8) 0.0080(7) 0.0088(7) 0.0045(7)
C11 0.0232(8) 0.0341(9) 0.0388(9) 0.0076(7) 0.0070(7) 0.0125(7)
C12 0.0250(8) 0.0264(8) 0.0285(8) 0.0030(6) -0.0016(6) 0.0045(7)
O13 0.0341(7) 0.0376(7) 0.0422(7) 0.0089(5) 0.0163(6) 0.0173(6)
C14 0.0313(10) 0.0546(12) 0.0401(9) -0.0049(9) 0.0078(8) 0.0192(9)
O15 0.0293(7) 0.0296(6) 0.0490(7) -0.0046(5) -0.0118(6) 0.0123(5)
C16 0.0352(10) 0.0521(12) 0.0355(9) 0.0046(8) -0.0028(8) 0.0241(9)
S1A 0.0382(2) 0.01883(19) 0.0349(2) 0.00439(16) 0.00217(18) 0.01109(17)
C2A 0.0296(9) 0.0193(7) 0.0427(9) 0.0021(7) 0.0043(7) 0.0100(7)
C3A 0.0264(8) 0.0162(7) 0.0220(7) 0.0033(5) 0.0019(6) 0.0075(6)
C4A 0.0336(9) 0.0286(8) 0.0181(6) 0.0036(6) 0.0036(6) 0.0140(7)
C5A 0.0370(10) 0.0323(9) 0.0326(8) 0.0158(7) 0.0131(7) 0.0171(7)
C6A 0.0261(8) 0.0236(8) 0.0339(8) 0.0040(6) 0.0050(7) 0.0102(6)
C7A 0.0324(9) 0.0327(9) 0.0303(8) -0.0068(7) -0.0021(7) 0.0151(7)
C8A 0.0384(10) 0.0360(9) 0.0184(7) 0.0055(6) 0.0032(6) 0.0183(8)
C9A 0.0536(13) 0.0448(11) 0.0504(11) 0.0260(9) 0.0328(10) 0.0203(10)
C10A 0.0216(9) 0.0356(10) 0.0601(12) 0.0085(9) 0.0106(8) 0.0022(7)
C11A 0.0250(9) 0.0407(10) 0.0393(9) 0.0059(8) 0.0057(7) 0.0139(8)
C12A 0.0314(10) 0.0312(9) 0.0434(10) -0.0067(8) -0.0086(8) 0.0067(8)
O13A 0.0493(9) 0.0356(7) 0.0786(10) 0.0200(7) 0.0406(8) 0.0228(6)
C14A 0.0630(15) 0.0542(13) 0.0495(11) 0.0024(10) 0.0216(11) 0.0334(11)
O15A 0.0340(7) 0.0361(7) 0.0656(9) -0.0166(6) -0.0199(6) 0.0187(6)
C16A 0.0409(11) 0.0534(12) 0.0470(11) -0.0038(9) -0.0073(9) 0.0290(10)
S1B 0.0360(2) 0.0206(2) 0.0355(2) 0.00707(16) 0.00418(17) 0.01233(17)
C2B 0.0290(8) 0.0218(7) 0.0239(7) 0.0058(6) 0.0054(6) 0.0128(6)
C3B 0.0252(8) 0.0167(7) 0.0204(6) 0.0034(5) 0.0022(6) 0.0083(6)
C4B 0.0246(8) 0.0249(7) 0.0189(6) 0.0021(6) 0.0026(6) 0.0072(6)
C5B 0.0288(8) 0.0222(7) 0.0282(7) -0.0020(6) 0.0074(6) 0.0075(6)
C6B 0.0308(9) 0.0238(8) 0.0354(8) 0.0078(6) 0.0093(7) 0.0142(7)
C7B 0.0294(9) 0.0309(8) 0.0250(7) 0.0101(6) 0.0048(6) 0.0142(7)
C8B 0.0273(8) 0.0243(8) 0.0193(6) 0.0006(6) -0.0007(6) 0.0087(6)
C9B 0.0245(8) 0.0275(8) 0.0330(8) 0.0045(7) -0.0027(7) 0.0032(7)
C10B 0.0222(8) 0.0371(9) 0.0359(8) 0.0111(7) 0.0087(7) 0.0074(7)
C11B 0.0291(9) 0.0396(10) 0.0398(9) 0.0088(8) 0.0109(7) 0.0181(8)
C12B 0.0300(9) 0.0354(9) 0.0254(7) 0.0085(7) 0.0090(7) 0.0083(7)
O13B 0.0245(6) 0.0283(6) 0.0346(6) 0.0067(5) -0.0005(5) 0.0079(5)
C14B 0.0291(9) 0.0501(11) 0.0417(10) 0.0162(9) -0.0010(8) 0.0153(8)
O15B 0.0379(7) 0.0406(7) 0.0260(5) 0.0094(5) 0.0127(5) 0.0235(6)
C16B 0.0475(12) 0.0574(13) 0.0381(9) 0.0073(9) 0.0189(9) 0.0320(10)

loop_
_atom_type_symbol
_atom_type_description
_atom_type_scat_dispersion_real
_atom_type_scat_dispersion_imag
_atom_type_scat_source
C C 0.0033 0.0016 'International Tables Vol C Tables 4.2.6.8 and 6.1.1.4'
H H 0.0000 0.0000 'International Tables Vol C Tables 4.2.6.8 and 6.1.1.4'
O O 0.0106 0.0060 'International Tables Vol C Tables 4.2.6.8 and 6.1.1.4'
S S 0.1246 0.1234 'International Tables Vol C Tables 4.2.6.8 and 6.1.1.4'

loop_
_geom_angle_atom_site_label_1
_geom_angle_atom_site_label_2
_geom_angle_atom_site_label_3
_geom_angle
C2 S1 C3 46.59(7)
O13 C2 O15 114.15(14)
O13 C2 C3 115.16(13)
O15 C2 C3 117.79(14)
O13 C2 S1 117.08(11)
O15 C2 S1 117.72(12)
C3 C2 S1 67.03(9)
C2 C3 C8 119.73(13)
C2 C3 C4 119.54(13)
C8 C3 C4 111.78(13)
C2 C3 S1 66.38(9)
C8 C3 S1 116.38(10)
C4 C3 S1 115.89(10)
C3 C4 C12 108.89(12)
C3 C4 C5 107.85(12)
C12 C4 C5 109.87(13)
C6 C5 C4 109.91(12)
C5 C6 C11 109.73(13)
C5 C6 C7 108.40(13)
C11 C6 C7 109.93(13)
C6 C7 C8 109.68(12)
C3 C8 C9 109.22(12)
C3 C8 C7 107.68(12)
C9 C8 C7 109.68(14)
C8 C9 C10 110.01(13)
C12 C10 C11 109.27(14)
C12 C10 C9 109.43(14)
C11 C10 C9 109.22(14)
C10 C11 C6 109.86(14)
C10 C12 C4 109.98(12)
C2 O13 C14 116.40(14)
C2 O15 C16 119.66(14)
C2A S1A C3A 46.56(7)
O13A C2A O15A 113.56(15)
O13A C2A C3A 117.50(15)
O15A C2A C3A 115.75(15)
O13A C2A S1A 118.69(12)
O15A C2A S1A 116.37(13)
C3A C2A S1A 67.58(9)
C2A C3A C4A 119.89(14)
C2A C3A C8A 120.23(13)
C4A C3A C8A 111.61(13)
C2A C3A S1A 65.86(9)
C4A C3A S1A 115.41(10)
C8A C3A S1A 116.47(11)
C3A C4A C12A 108.72(13)
C3A C4A C5A 108.26(12)
C12A C4A C5A 109.90(14)
C6A C5A C4A 109.70(13)
C11A C6A C5A 110.01(14)
C11A C6A C7A 109.71(14)
C5A C6A C7A 108.29(14)
C6A C7A C8A 109.92(13)
C3A C8A C9A 108.69(14)
C3A C8A C7A 108.11(13)
C9A C8A C7A 109.84(15)
C8A C9A C10A 109.97(14)
C12A C10A C9A 109.26(16)
C12A C10A C11A 109.17(16)
C9A C10A C11A 109.36(16)
C6A C11A C10A 109.79(14)
C4A C12A C10A 110.11(14)
C2A O13A C14A 120.88(16)
C2A O15A C16A 116.67(14)
C2B S1B C3B 46.58(7)
O15B C2B O13B 111.88(13)
O15B C2B C3B 115.61(13)
O13B C2B C3B 119.14(13)
O15B C2B S1B 117.22(11)
O13B C2B S1B 119.11(10)
C3B C2B S1B 67.37(8)
C2B C3B C4B 118.64(13)
C2B C3B C8B 120.19(13)
C4B C3B C8B 111.98(13)
C2B C3B S1B 66.06(8)
C4B C3B S1B 116.09(10)
C8B C3B S1B 116.63(10)
C3B C4B C12B 109.70(13)
C3B C4B C5B 107.07(12)
C12B C4B C5B 109.93(14)
C6B C5B C4B 109.76(13)
C7B C6B C11B 109.88(14)
C7B C6B C5B 108.70(13)
C11B C6B C5B 109.84(14)
C6B C7B C8B 109.61(13)
C3B C8B C9B 108.50(12)
C3B C8B C7B 107.97(12)
C9B C8B C7B 109.83(14)
C8B C9B C10B 110.29(13)
C11B C10B C12B 109.58(14)
C11B C10B C9B 109.34(14)
C12B C10B C9B 108.85(14)
C10B C11B C6B 109.88(14)
C4B C12B C10B 109.68(13)
C2B O13B C14B 119.62(13)
C2B O15B C16B 114.51(13)

loop_
_geom_bond_atom_site_label_1
_geom_bond_atom_site_label_2
_geom_bond_distance
S1 C2 1.8559(17)
S1 C3 1.8650(16)
C2 O13 1.376(2)
C2 O15 1.3805(19)
C2 C3 1.472(2)
C3 C8 1.521(2)
C3 C4 1.523(2)
C4 C12 1.534(2)
C4 C5 1.538(2)
C5 C6 1.528(2)
C6 C11 1.537(2)
C6 C7 1.539(2)
C7 C8 1.541(2)
C8 C9 1.533(2)
C9 C10 1.536(2)
C10 C12 1.532(2)
C10 C11 1.533(2)
O13 C14 1.426(2)
O15 C16 1.421(2)
S1A C2A 1.8448(17)
S1A C3A 1.8688(16)
C2A O13A 1.376(2)
C2A O15A 1.378(2)
C2A C3A 1.468(2)
C3A C4A 1.518(2)
C3A C8A 1.521(2)
C4A C12A 1.525(2)
C4A C5A 1.536(2)
C5A C6A 1.530(2)
C6A C11A 1.529(2)
C6A C7A 1.534(2)
C7A C8A 1.534(2)
C8A C9A 1.527(3)
C9A C10A 1.531(3)
C10A C12A 1.530(3)
C10A C11A 1.534(3)
O13A C14A 1.406(2)
O15A C16A 1.410(2)
S1B C2B 1.8492(16)
S1B C3B 1.8675(15)
C2B O15B 1.3783(18)
C2B O13B 1.3860(19)
C2B C3B 1.469(2)
C3B C4B 1.519(2)
C3B C8B 1.522(2)
C4B C12B 1.534(2)
C4B C5B 1.540(2)
C5B C6B 1.537(2)
C6B C7B 1.530(2)
C6B C11B 1.532(2)
C7B C8B 1.537(2)
C8B C9B 1.535(2)
C9B C10B 1.536(2)
C10B C11B 1.532(2)
C10B C12B 1.535(2)
O13B C14B 1.429(2)
O15B C16B 1.427(2)

loop_
_geom_torsion_atom_site_label_1
_geom_torsion_atom_site_label_2
_geom_torsion_atom_site_label_3
_geom_torsion_atom_site_label_4
_geom_torsion
C3 S1 C2 O13 107.57(15)
C3 S1 C2 O15 -110.45(15)
O13 C2 C3 C8 141.71(14)
O15 C2 C3 C8 2.4(2)
S1 C2 C3 C8 -107.98(13)
O13 C2 C3 C4 -2.9(2)
O15 C2 C3 C4 -142.20(14)
S1 C2 C3 C4 107.45(13)
O13 C2 C3 S1 -110.31(13)
O15 C2 C3 S1 110.35(14)
C2 S1 C3 C8 112.78(14)
C2 S1 C3 C4 -112.70(15)
C2 C3 C4 C12 -154.04(13)
C8 C3 C4 C12 58.79(16)
S1 C3 C4 C12 -77.74(14)
C2 C3 C4 C5 86.77(16)
C8 C3 C4 C5 -60.40(16)
S1 C3 C4 C5 163.07(11)
C3 C4 C5 C6 60.05(16)
C12 C4 C5 C6 -58.51(16)
C4 C5 C6 C11 58.76(17)
C4 C5 C6 C7 -61.30(16)
C5 C6 C7 C8 61.37(17)
C11 C6 C7 C8 -58.57(17)
C2 C3 C8 C9 154.37(14)
C4 C3 C8 C9 -58.53(16)
S1 C3 C8 C9 77.77(15)
C2 C3 C8 C7 -86.59(16)
C4 C3 C8 C7 60.52(16)
S1 C3 C8 C7 -163.18(11)
C6 C7 C8 C3 -60.12(17)
C6 C7 C8 C9 58.63(16)
C3 C8 C9 C10 58.16(17)
C7 C8 C9 C10 -59.63(16)
C8 C9 C10 C12 -59.49(17)
C8 C9 C10 C11 60.09(17)
C12 C10 C11 C6 59.89(17)
C9 C10 C11 C6 -59.79(17)
C5 C6 C11 C10 -59.71(17)
C7 C6 C11 C10 59.41(17)
C11 C10 C12 C4 -59.62(17)
C9 C10 C12 C4 59.93(17)
C3 C4 C12 C10 -58.91(17)
C5 C4 C12 C10 59.01(16)
O15 C2 O13 C14 -69.50(19)
C3 C2 O13 C14 149.67(15)
S1 C2 O13 C14 73.81(17)
O13 C2 O15 C16 97.15(18)
C3 C2 O15 C16 -123.11(17)
S1 C2 O15 C16 -45.9(2)
C3A S1A C2A O13A 110.10(17)
C3A S1A C2A O15A -108.67(16)
O13A C2A C3A C4A -5.2(2)
O15A C2A C3A C4A -143.92(15)
S1A C2A C3A C4A 106.54(13)
O13A C2A C3A C8A 140.54(15)
O15A C2A C3A C8A 1.8(2)
S1A C2A C3A C8A -107.70(14)
O13A C2A C3A S1A -111.76(14)
O15A C2A C3A S1A 109.54(15)
C2A S1A C3A C4A -113.06(15)
C2A S1A C3A C8A 113.16(15)
C2A C3A C4A C12A -152.13(14)
C8A C3A C4A C12A 59.40(17)
S1A C3A C4A C12A -76.56(15)
C2A C3A C4A C5A 88.51(17)
C8A C3A C4A C5A -59.96(17)
S1A C3A C4A C5A 164.08(11)
C3A C4A C5A C6A 60.15(18)
C12A C4A C5A C6A -58.46(17)
C4A C5A C6A C11A 58.63(18)
C4A C5A C6A C7A -61.27(18)
C11A C6A C7A C8A -58.79(18)
C5A C6A C7A C8A 61.30(18)
C2A C3A C8A C9A 152.24(15)
C4A C3A C8A C9A -59.42(17)
S1A C3A C8A C9A 76.04(16)
C2A C3A C8A C7A -88.58(17)
C4A C3A C8A C7A 59.77(17)
S1A C3A C8A C7A -164.77(11)
C6A C7A C8A C3A -59.84(18)
C6A C7A C8A C9A 58.61(18)
C3A C8A C9A C10A 58.91(19)
C7A C8A C9A C10A -59.18(19)
C8A C9A C10A C12A -59.8(2)
C8A C9A C10A C11A 59.7(2)
C5A C6A C11A C10A -59.53(18)
C7A C6A C11A C10A 59.50(18)
C12A C10A C11A C6A 59.66(19)
C9A C10A C11A C6A -59.83(19)
C3A C4A C12A C10A -58.97(19)
C5A C4A C12A C10A 59.35(18)
C9A C10A C12A C4A 59.8(2)
C11A C10A C12A C4A -59.76(19)
O15A C2A O13A C14A -99.8(2)
C3A C2A O13A C14A 120.59(19)
S1A C2A O13A C14A 42.4(2)
O13A C2A O15A C16A 73.7(2)
C3A C2A O15A C16A -145.96(17)
S1A C2A O15A C16A -69.5(2)
C3B S1B C2B O15B -108.19(15)
C3B S1B C2B O13B 111.82(15)
O15B C2B C3B C4B -141.73(14)
O13B C2B C3B C4B -4.0(2)
S1B C2B C3B C4B 107.80(13)
O15B C2B C3B C8B 2.5(2)
O13B C2B C3B C8B 140.22(14)
S1B C2B C3B C8B -108.01(13)
O15B C2B C3B S1B 110.47(13)
O13B C2B C3B S1B -111.77(13)
C2B S1B C3B C4B -111.50(14)
C2B S1B C3B C8B 113.13(14)
C2B C3B C4B C12B -154.84(13)
C8B C3B C4B C12B 58.21(16)
S1B C3B C4B C12B -79.17(15)
C2B C3B C4B C5B 85.90(16)
C8B C3B C4B C5B -61.05(16)
S1B C3B C4B C5B 161.58(11)
C3B C4B C5B C6B 60.48(16)
C12B C4B C5B C6B -58.63(16)
C4B C5B C6B C7B -61.62(17)
C4B C5B C6B C11B 58.64(17)
C11B C6B C7B C8B -59.44(17)
C5B C6B C7B C8B 60.79(17)
C2B C3B C8B C9B 155.50(13)
C4B C3B C8B C9B -58.12(16)
S1B C3B C8B C9B 79.01(14)
C2B C3B C8B C7B -85.51(16)
C4B C3B C8B C7B 60.86(16)
S1B C3B C8B C7B -162.01(11)
C6B C7B C8B C3B -59.51(17)
C6B C7B C8B C9B 58.63(16)
C3B C8B C9B C10B 59.17(17)
C7B C8B C9B C10B -58.63(16)
C8B C9B C10B C11B 58.84(18)
C8B C9B C10B C12B -60.85(17)
C12B C10B C11B C6B 59.87(18)
C9B C10B C11B C6B -59.36(18)
C7B C6B C11B C10B 60.10(18)
C5B C6B C11B C10B -59.43(17)
C3B C4B C12B C10B -58.32(18)
C5B C4B C12B C10B 59.17(17)
C11B C10B C12B C4B -59.68(18)
C9B C10B C12B C4B 59.85(18)
O15B C2B O13B C14B -112.85(16)
C3B C2B O13B C14B 107.94(17)
S1B C2B O13B C14B 29.11(19)
O13B C2B O15B C16B 63.34(18)
C3B C2B O15B C16B -155.91(15)
S1B C2B O15B C16B -79.40(17)
